data_2208321
loop_
_publ_author_name
'Ward, Benjamin D.'
'Gade, Lutz H.'
'Mountford, Philip'

_publ_section_title
;
 Lithiation of the diaminopyridine protio-ligand
 MeC(2-C~5~H~4~N){CH~2~N(H)Mes}~2~ (Mes = 2,4,6-C~6~H~2~Me~3~)
;
_journal_coeditor_code FL6217
_journal_issue 3
_journal_name_full 'Acta Crystallographica Section E'
_journal_page_first m472
_journal_page_last m474
_journal_paper_doi 10.1107/S1600536806004041
_journal_volume 62
_journal_year 2006
_chemical_formula_iupac '[Li4 (C55 H64 N6) (C4 H10 O1)]'
_chemical_formula_moiety 'C59 H74 Li4 N6 O1'
_chemical_formula_sum 'C59 H74 Li4 N6 O'
_chemical_formula_weight 911.04
_chemical_name_systematic
;
(diethyl ether)(\m~4~-2-{6-[1,3-dimethyl-3-(2-pyridyl)-1,4-bis(2,4,6-
trimethylanilinio)butyl]-2-pyridyl}-2-methyl-1,3-bis(2,4,6-
trimethylanilinio)propane)tetralithium(I) diethyl ether solvate
;
_space_group_IT_number 2
_symmetry_cell_setting triclinic
_symmetry_space_group_name_Hall '-P 1'
_symmetry_space_group_name_H-M 'P -1'
_atom_sites_solution_hydrogens geom
_atom_sites_solution_primary direct
_atom_sites_solution_secondary difmap
_cell_angle_alpha 78.18(3)
_cell_angle_beta 72.68(3)
_cell_angle_gamma 80.31(3)
_cell_formula_units_Z 2
_cell_length_a 11.607(2)
_cell_length_b 14.302(3)
_cell_length_c 17.477(4)
_cell_measurement_reflns_used 22654
_cell_measurement_temperature 173
_cell_measurement_theta_max 28
_cell_measurement_theta_min 5
_cell_volume 2693.0(11)
_computing_cell_refinement 'DENZO/SCALEPACK (Otwinowski & Minor, 1997)'
_computing_data_collection 'COLLECT (Nonius, 2000)'
_computing_data_reduction DENZO/SCALEPACK
_computing_molecular_graphics 'CAMERON (Watkin <i>et al.</i>,  1996)'
_computing_publication_material CRYSTALS
_computing_structure_refinement 'CRYSTALS (Betteridge <i>et al.</i>,  2003)'
_computing_structure_solution 'SHELXS86 (Sheldrick, 1985)'
_diffrn_ambient_temperature 173
_diffrn_measured_fraction_theta_full 0.990
_diffrn_measured_fraction_theta_max 0.986
_diffrn_measurement_device_type 'Nonius KappaCCD area-detector'
_diffrn_measurement_method CCD
_diffrn_radiation_monochromator graphite
_diffrn_radiation_type 'Mo K\a'
_diffrn_radiation_wavelength 0.71073
_diffrn_reflns_av_R_equivalents 0.026
_diffrn_reflns_limit_h_max 15
_diffrn_reflns_limit_h_min -14
_diffrn_reflns_limit_k_max 18
_diffrn_reflns_limit_k_min -17
_diffrn_reflns_limit_l_max 22
_diffrn_reflns_limit_l_min 0
_diffrn_reflns_number 22654
_diffrn_reflns_theta_full 25.256
_diffrn_reflns_theta_max 27.452
_diffrn_reflns_theta_min 5.098
_diffrn_standards_decay_% 0.00
_diffrn_standards_interval_count 0
_diffrn_standards_interval_time 0
_diffrn_standards_number 0
_exptl_absorpt_coefficient_mu 0.066
_exptl_absorpt_correction_T_max 0.99
_exptl_absorpt_correction_T_min 0.99
_exptl_absorpt_correction_type multi-scan
_exptl_absorpt_process_details 'DENZO/SCALEPACK (Otwinowski & Minor, 1997)'
_exptl_crystal_colour yellow
_exptl_crystal_density_diffrn 1.123
_exptl_crystal_description block
_exptl_crystal_F_000 980
_exptl_crystal_size_max 0.20
_exptl_crystal_size_mid 0.20
_exptl_crystal_size_min 0.15
_refine_diff_density_max 0.33
_refine_diff_density_min -0.23
_refine_ls_extinction_method none
_refine_ls_goodness_of_fit_ref 1.0869
_refine_ls_hydrogen_treatment constr
_refine_ls_matrix_type full
_refine_ls_number_parameters 649
_refine_ls_number_reflns 4760
_refine_ls_number_restraints 36
_refine_ls_R_factor_all 0.1479
_refine_ls_R_factor_gt 0.0511
_refine_ls_shift/su_max 0.000236
_refine_ls_structure_factor_coef F
_refine_ls_weighting_details
;w =
 [1-(F~o~-F~c~)^2^/36\s^2^(F)]^2^/[0.516T~o~(x)+0.342T~1~(x)+0.252T~2~(x)],
where
 T~i~ are the Chebychev polynomials and x = F~c~/F~max~
(Prince, 1982; Watkin,
 1994)
;
_refine_ls_weighting_scheme calc
_refine_ls_wR_factor_all 0.1378
_refine_ls_wR_factor_gt 0.0537
_refine_ls_wR_factor_ref 0.0537
_reflns_number_gt 4760
_reflns_number_total 12141
_reflns_threshold_expression I>3\s(I)
_cod_data_source_file fl6217.cif
_cod_data_source_block I
_cod_original_formula_sum 'C59 H74 Li4 N6 O1'
_cod_database_code 2208321
_cod_database_fobs_code 2208321

loop_
_symmetry_equiv_pos_as_xyz
x,y,z
-x,-y,-z

loop_
_atom_site_label
_atom_site_fract_x
_atom_site_fract_y
_atom_site_fract_z
_atom_site_U_iso_or_equiv
_atom_site_adp_type
_atom_site_occupancy
_atom_site_type_symbol
Li1 0.7451(4) 0.2096(3) 0.7821(3) 0.0324 Uani 1.0000 Li
Li2 0.6433(5) 0.0889(3) 0.7436(3) 0.0391 Uani 1.0000 Li
Li3 0.6008(5) 0.6041(3) 0.8068(3) 0.0353 Uani 1.0000 Li
Li4 0.5436(5) 0.4873(3) 0.7342(3) 0.0360 Uani 1.0000 Li
N1 0.7888(2) 0.06762(15) 0.78459(15) 0.0304 Uani 1.0000 N
N2 0.6711(2) 0.22286(16) 0.68750(15) 0.0306 Uani 1.0000 N
N3 0.8956(2) 0.26499(15) 0.71481(15) 0.0310 Uani 1.0000 N
N4 0.6483(2) 0.46919(15) 0.81021(14) 0.0298 Uani 1.0000 N
N5 0.7514(2) 0.65913(16) 0.79263(16) 0.0350 Uani 1.0000 N
N6 0.5895(2) 0.62457(16) 0.69496(15) 0.0310 Uani 1.0000 N
O1 0.5815(2) 0.00686(18) 0.69246(15) 0.0554 Uani 1.0000 O
C1 0.9679(3) 0.1061(2) 0.5593(2) 0.0429 Uani 1.0000 C
C2 0.8928(3) 0.1430(2) 0.63835(19) 0.0347 Uani 1.0000 C
C3 0.8734(3) 0.05210(19) 0.70595(18) 0.0326 Uani 1.0000 C
C4 0.8107(3) 0.00375(18) 0.85267(18) 0.0295 Uani 1.0000 C
C5 0.7140(3) -0.04321(19) 0.90868(18) 0.0303 Uani 1.0000 C
C6 0.7307(3) -0.1085(2) 0.97646(19) 0.0343 Uani 1.0000 C
C7 0.8424(3) -0.1300(2) 0.99362(19) 0.0364 Uani 1.0000 C
C8 0.9358(3) -0.0813(2) 0.9414(2) 0.0369 Uani 1.0000 C
C9 0.9243(3) -0.01446(19) 0.87250(19) 0.0331 Uani 1.0000 C
C10 0.5890(3) -0.0244(2) 0.8962(2) 0.0404 Uani 1.0000 C
C11 0.8586(3) -0.2023(3) 1.0674(2) 0.0517 Uani 1.0000 C
C12 1.0298(3) 0.0404(2) 0.8250(2) 0.0408 Uani 1.0000 C
C13 0.7737(3) 0.1982(2) 0.61890(19) 0.0389 Uani 1.0000 C
C14 0.5879(2) 0.30074(18) 0.67972(17) 0.0261 Uani 1.0000 C
C15 0.4828(3) 0.30696(19) 0.74838(18) 0.0308 Uani 1.0000 C
C16 0.3866(3) 0.37940(19) 0.74953(19) 0.0315 Uani 1.0000 C
C17 0.3853(2) 0.45402(19) 0.68461(18) 0.0294 Uani 1.0000 C
C18 0.4878(3) 0.45240(19) 0.61887(18) 0.0305 Uani 1.0000 C
C19 0.5878(3) 0.3806(2) 0.61350(17) 0.0295 Uani 1.0000 C
C20 0.4723(3) 0.2288(2) 0.82212(19) 0.0388 Uani 1.0000 C
C21 0.2785(3) 0.5309(2) 0.6854(2) 0.0379 Uani 1.0000 C
C22 0.6898(3) 0.3941(2) 0.5356(2) 0.0408 Uani 1.0000 C
C23 0.9626(3) 0.20880(19) 0.66114(19) 0.0333 Uani 1.0000 C
C24 1.0893(3) 0.2105(2) 0.6328(2) 0.0423 Uani 1.0000 C
C25 1.1430(3) 0.2677(2) 0.6633(2) 0.0464 Uani 1.0000 C
C26 1.0729(3) 0.3261(2) 0.7180(2) 0.0412 Uani 1.0000 C
C27 0.9478(3) 0.32595(19) 0.74035(19) 0.0325 Uani 1.0000 C
C28 0.8583(3) 0.39146(19) 0.79394(19) 0.0313 Uani 1.0000 C
C29 0.9203(3) 0.4466(2) 0.8343(2) 0.0383 Uani 1.0000 C
C30 0.7659(3) 0.33536(19) 0.86184(18) 0.0298 Uani 1.0000 C
C31 0.7846(3) 0.2525(2) 0.91553(19) 0.0333 Uani 1.0000 C
C32 0.6893(3) 0.2212(2) 0.98112(19) 0.0345 Uani 1.0000 C
C33 0.5763(3) 0.2774(2) 0.99052(19) 0.0342 Uani 1.0000 C
C34 0.5541(3) 0.3617(2) 0.93692(19) 0.0336 Uani 1.0000 C
C35 0.6509(3) 0.39003(19) 0.87025(18) 0.0289 Uani 1.0000 C
C36 0.7091(3) 0.1318(2) 1.0415(2) 0.0418 Uani 1.0000 C
C37 0.4317(3) 0.4200(2) 0.9504(2) 0.0406 Uani 1.0000 C
C38 0.7665(3) 0.45829(18) 0.74766(18) 0.0294 Uani 1.0000 C
C39 0.8086(3) 0.55284(19) 0.68906(18) 0.0311 Uani 1.0000 C
C40 0.8384(3) 0.62864(19) 0.72886(19) 0.0329 Uani 1.0000 C
C41 0.9478(3) 0.6686(2) 0.6995(2) 0.0428 Uani 1.0000 C
C42 0.9702(3) 0.7369(2) 0.7376(3) 0.0536 Uani 1.0000 C
C43 0.8824(3) 0.7654(2) 0.8041(2) 0.0528 Uani 1.0000 C
C44 0.7749(3) 0.7260(2) 0.8286(2) 0.0429 Uani 1.0000 C
C45 0.9204(3) 0.5227(2) 0.62126(19) 0.0372 Uani 1.0000 C
C46 0.7103(3) 0.6012(2) 0.64285(18) 0.0323 Uani 1.0000 C
C47 0.5060(3) 0.69239(19) 0.66532(18) 0.0307 Uani 1.0000 C
C48 0.4053(3) 0.72876(19) 0.72614(19) 0.0328 Uani 1.0000 C
C49 0.3128(3) 0.7954(2) 0.7067(2) 0.0366 Uani 1.0000 C
C50 0.3128(3) 0.8325(2) 0.6266(2) 0.0386 Uani 1.0000 C
C51 0.4093(3) 0.7973(2) 0.5678(2) 0.0403 Uani 1.0000 C
C52 0.5054(3) 0.7288(2) 0.58290(19) 0.0331 Uani 1.0000 C
C53 0.4016(3) 0.6961(2) 0.8141(2) 0.0441 Uani 1.0000 C
C54 0.2146(3) 0.9079(3) 0.6061(3) 0.0564 Uani 1.0000 C
C55 0.5987(3) 0.6981(2) 0.50957(19) 0.0419 Uani 1.0000 C
C56 0.7084(6) -0.1091(4) 0.6073(4) 0.1115 Uani 1.0000 C
C57 0.6320(6) -0.0917(3) 0.6879(3) 0.1025 Uani 1.0000 C
C58 0.4671(12) 0.0682(10) 0.6657(6) 0.0516 Uani 0.5000 C
C59 0.3535(8) 0.0419(6) 0.7316(7) 0.0633 Uani 0.5000 C
C62 0.4962(9) 0.0113(9) 0.6502(7) 0.0654 Uani 0.5000 C
C63 0.4024(17) 0.0866(12) 0.6824(13) 0.0971 Uani 0.5000 C
O2 1.0339 0.4814 -0.0072 0.0500 Uiso 0.0000 O
C60 1.0944 0.5482 -0.0728 0.0500 Uiso 0.0000 C
C61 1.0743 0.6558 -0.0664 0.0500 Uiso 0.0000 C
C64 0.9068 0.4760 0.0202 0.0500 Uiso 0.0000 C
C65 0.8849 0.3908 0.0907 0.0500 Uiso 0.0000 C
H2 0.7784 0.3979 0.5445 0.0500 Uiso 1.0000 H
H3 0.1393 0.9136 0.6524 0.0500 Uiso 1.0000 H
H4 0.6230 0.6246 0.5197 0.0500 Uiso 1.0000 H
H5 0.5641 0.7150 0.4590 0.0500 Uiso 1.0000 H
H6 0.6738 0.7308 0.4965 0.0500 Uiso 1.0000 H
H7 0.6550 0.4579 0.5033 0.0500 Uiso 1.0000 H
H8 0.2348 0.5183 0.6531 0.0500 Uiso 1.0000 H
H9 0.3037 0.5916 0.6578 0.0500 Uiso 1.0000 H
H11 0.9210 0.0627 0.5451 0.0536 Uiso 1.0000 H
H12 1.0462 0.0697 0.5671 0.0536 Uiso 1.0000 H
H13 0.9853 0.1620 0.5144 0.0536 Uiso 1.0000 H
H14 0.3726 0.3858 0.9984 0.0500 Uiso 1.0000 H
H15 0.8173 -0.1822 1.1252 0.0500 Uiso 1.0000 H
H16 1.0859 0.0451 0.8621 0.0500 Uiso 1.0000 H
H17 0.3840 0.4291 0.9027 0.0500 Uiso 1.0000 H
H18 1.0834 0.0026 0.7819 0.0500 Uiso 1.0000 H
H19 1.0012 0.1168 0.8026 0.0500 Uiso 1.0000 H
H20 0.6970 0.3352 0.5056 0.0500 Uiso 1.0000 H
H21 0.5360 -0.0650 0.9467 0.0500 Uiso 1.0000 H
H22 0.2270 0.5283 0.7460 0.0500 Uiso 1.0000 H
H23 0.9468 -0.2157 1.0649 0.0500 Uiso 1.0000 H
H24 0.4415 0.4958 0.9506 0.0500 Uiso 1.0000 H
H25 0.6307 0.1233 1.0888 0.0500 Uiso 1.0000 H
H27 0.8426 -0.2703 1.0604 0.0500 Uiso 1.0000 H
H28 0.5585 0.0456 0.8936 0.0500 Uiso 1.0000 H
H29 0.5907 -0.0419 0.8392 0.0500 Uiso 1.0000 H
H30 0.7438 0.0698 1.0140 0.0500 Uiso 1.0000 H
H31 0.9541 0.0251 0.7156 0.0406 Uiso 1.0000 H
H32 0.8423 0.0041 0.6851 0.0406 Uiso 1.0000 H
H33 0.4032 0.2499 0.8727 0.0500 Uiso 1.0000 H
H34 0.4821 0.7152 0.8279 0.0500 Uiso 1.0000 H
H35 0.4066 0.6265 0.8286 0.0500 Uiso 1.0000 H
H36 0.4587 0.1634 0.8022 0.0500 Uiso 1.0000 H
H37 0.5468 0.2199 0.8409 0.0500 Uiso 1.0000 H
H38 0.3246 0.7150 0.8502 0.0500 Uiso 1.0000 H
H61 0.6601 -0.1414 1.0136 0.0449 Uiso 1.0000 H
H81 1.0167 -0.0948 0.9532 0.0460 Uiso 1.0000 H
H131 0.7949 0.2596 0.5815 0.0489 Uiso 1.0000 H
H132 0.7446 0.1568 0.5905 0.0489 Uiso 1.0000 H
H161 0.3154 0.3778 0.7989 0.0422 Uiso 1.0000 H
H181 0.4909 0.5057 0.5715 0.0431 Uiso 1.0000 H
H241 1.1391 0.1708 0.5910 0.0527 Uiso 1.0000 H
H251 1.2333 0.2673 0.6451 0.0562 Uiso 1.0000 H
H261 1.1113 0.3671 0.7412 0.0508 Uiso 1.0000 H
H291 0.8572 0.4889 0.8686 0.0517 Uiso 1.0000 H
H292 0.9658 0.4000 0.8691 0.0517 Uiso 1.0000 H
H293 0.9781 0.4870 0.7914 0.0517 Uiso 1.0000 H
H311 0.8672 0.2153 0.9075 0.0452 Uiso 1.0000 H
H331 0.5075 0.2565 1.0380 0.0456 Uiso 1.0000 H
H361 0.7762 0.1443 1.0670 0.0499 Uiso 1.0000 H
H381 0.7529 0.4177 0.7116 0.0368 Uiso 1.0000 H
H411 1.0098 0.6482 0.6505 0.0570 Uiso 1.0000 H
H421 1.0492 0.7649 0.7174 0.0701 Uiso 1.0000 H
H431 0.8972 0.8133 0.8335 0.0671 Uiso 1.0000 H
H441 0.7103 0.7476 0.8760 0.0630 Uiso 1.0000 H
H451 0.8997 0.4733 0.5959 0.0473 Uiso 1.0000 H
H452 0.9898 0.4948 0.6448 0.0473 Uiso 1.0000 H
H453 0.9438 0.5800 0.5790 0.0473 Uiso 1.0000 H
H461 0.7389 0.6618 0.6075 0.0432 Uiso 1.0000 H
H462 0.7042 0.5556 0.6082 0.0432 Uiso 1.0000 H
H491 0.2438 0.8175 0.7517 0.0476 Uiso 1.0000 H
H511 0.4117 0.8228 0.5097 0.0507 Uiso 1.0000 H
H541 0.2496 0.9752 0.5874 0.0673 Uiso 1.0000 H
H542 0.1897 0.8903 0.5557 0.0673 Uiso 1.0000 H
H561 0.7410 -0.1786 0.6082 0.1308 Uiso 1.0000 H
H562 0.7775 -0.0692 0.5905 0.1308 Uiso 1.0000 H
H563 0.6584 -0.0896 0.5676 0.1308 Uiso 1.0000 H
H571 0.6828 -0.1120 0.7270 0.1343 Uiso 1.0000 H
H572 0.5637 -0.1324 0.7041 0.1343 Uiso 1.0000 H
H581 0.4735 0.1387 0.6566 0.0638 Uiso 0.5000 H
H582 0.4593 0.0502 0.6153 0.0638 Uiso 0.5000 H
H591 0.2766 0.0772 0.7205 0.0995 Uiso 0.5000 H
H592 0.3638 0.0596 0.7814 0.0995 Uiso 0.5000 H
H593 0.3496 -0.0289 0.7402 0.0995 Uiso 0.5000 H
H621 0.4681 -0.0527 0.6555 0.0938 Uiso 0.5000 H
H622 0.5282 0.0379 0.5914 0.0938 Uiso 0.5000 H
H631 0.3333 0.0974 0.6573 0.1803 Uiso 0.5000 H
H632 0.3737 0.0587 0.7412 0.1803 Uiso 0.5000 H
H633 0.4338 0.1493 0.6771 0.1803 Uiso 0.5000 H

loop_
_atom_site_aniso_label
_atom_site_aniso_U_11
_atom_site_aniso_U_22
_atom_site_aniso_U_33
_atom_site_aniso_U_12
_atom_site_aniso_U_13
_atom_site_aniso_U_23
Li1 0.032(3) 0.027(2) 0.038(3) -0.0029(19) -0.009(2) -0.006(2)
Li2 0.041(3) 0.028(2) 0.051(3) 0.001(2) -0.022(3) -0.005(2)
Li3 0.036(3) 0.037(3) 0.034(3) -0.003(2) -0.011(2) -0.008(2)
Li4 0.037(3) 0.033(2) 0.039(3) -0.006(2) -0.011(2) -0.005(2)
N1 0.0310(14) 0.0261(12) 0.0344(14) -0.0009(10) -0.0110(11) -0.0045(10)
N2 0.0271(13) 0.0293(12) 0.0337(14) 0.0035(10) -0.0085(11) -0.0066(10)
N3 0.0288(13) 0.0233(11) 0.0394(15) -0.0019(10) -0.0083(11) -0.0045(10)
N4 0.0287(13) 0.0277(12) 0.0314(14) -0.0026(10) -0.0084(11) -0.0018(10)
N5 0.0372(15) 0.0293(12) 0.0420(16) -0.0036(10) -0.0147(13) -0.0082(11)
N6 0.0296(14) 0.0301(12) 0.0312(14) -0.0012(10) -0.0065(11) -0.0047(10)
O1 0.0483(15) 0.0715(16) 0.0548(15) -0.0224(12) -0.0179(12) -0.0106(12)
C1 0.0414(19) 0.0418(18) 0.0404(19) 0.0116(14) -0.0080(15) -0.0138(15)
C2 0.0333(17) 0.0318(15) 0.0331(17) 0.0064(12) -0.0036(14) -0.0085(13)
C3 0.0353(17) 0.0281(14) 0.0353(17) 0.0014(12) -0.0109(14) -0.0095(12)
C4 0.0344(17) 0.0192(13) 0.0368(17) -0.0005(11) -0.0132(14) -0.0061(12)
C5 0.0296(16) 0.0282(14) 0.0348(17) -0.0026(12) -0.0130(13) -0.0034(13)
C6 0.0330(17) 0.0324(15) 0.0381(18) -0.0073(12) -0.0091(14) -0.0048(13)
C7 0.0394(19) 0.0337(16) 0.0384(18) -0.0050(13) -0.0177(15) 0.0004(13)
C8 0.0328(17) 0.0354(16) 0.046(2) 0.0019(13) -0.0200(15) -0.0066(14)
C9 0.0334(17) 0.0266(14) 0.0402(18) -0.0013(12) -0.0114(14) -0.0075(13)
C10 0.0349(18) 0.0439(18) 0.0414(19) -0.0086(14) -0.0158(15) 0.0066(14)
C11 0.041(2) 0.054(2) 0.059(2) -0.0085(16) -0.0257(18) 0.0129(17)
C12 0.0335(18) 0.0427(17) 0.049(2) -0.0081(14) -0.0136(15) -0.0076(15)
C13 0.0383(18) 0.0425(17) 0.0333(18) 0.0077(14) -0.0114(15) -0.0079(14)
C14 0.0244(15) 0.0296(14) 0.0271(15) -0.0028(11) -0.0091(13) -0.0079(12)
C15 0.0278(16) 0.0297(14) 0.0352(17) -0.0028(12) -0.0112(13) -0.0027(12)
C16 0.0234(15) 0.0339(15) 0.0350(17) -0.0051(12) -0.0035(13) -0.0063(13)
C17 0.0258(16) 0.0299(14) 0.0351(17) -0.0009(11) -0.0130(13) -0.0061(13)
C18 0.0332(17) 0.0302(14) 0.0317(17) -0.0024(12) -0.0156(14) -0.0042(12)
C19 0.0266(15) 0.0341(15) 0.0297(17) -0.0053(12) -0.0069(13) -0.0090(12)
C20 0.0326(17) 0.0383(16) 0.0370(18) 0.0008(13) -0.0040(14) 0.0008(14)
C21 0.0319(17) 0.0364(16) 0.0452(19) -0.0013(13) -0.0137(15) -0.0040(14)
C22 0.0410(19) 0.0354(16) 0.0403(19) 0.0015(13) -0.0070(15) -0.0042(14)
C23 0.0320(17) 0.0266(14) 0.0343(17) 0.0003(12) -0.0020(13) -0.0024(12)
C24 0.0308(18) 0.0443(18) 0.045(2) 0.0000(14) -0.0007(15) -0.0099(15)
C25 0.0266(17) 0.0456(19) 0.059(2) -0.0045(14) -0.0026(16) -0.0038(16)
C26 0.0297(18) 0.0354(16) 0.054(2) -0.0060(13) -0.0084(15) -0.0003(15)
C27 0.0263(16) 0.0259(14) 0.0416(18) -0.0018(11) -0.0069(13) -0.0015(12)
C28 0.0271(16) 0.0297(15) 0.0396(18) -0.0029(11) -0.0123(13) -0.0071(12)
C29 0.0381(18) 0.0344(16) 0.050(2) -0.0056(13) -0.0214(15) -0.0078(14)
C30 0.0330(17) 0.0286(14) 0.0300(16) -0.0047(12) -0.0105(13) -0.0060(12)
C31 0.0325(17) 0.0314(15) 0.0398(18) 0.0006(12) -0.0162(14) -0.0088(13)
C32 0.0400(18) 0.0309(15) 0.0343(18) -0.0066(13) -0.0135(14) -0.0023(13)
C33 0.0326(17) 0.0389(16) 0.0305(17) -0.0032(13) -0.0078(14) -0.0060(13)
C34 0.0292(16) 0.0345(16) 0.0373(18) -0.0029(12) -0.0104(14) -0.0050(13)
C35 0.0288(16) 0.0291(14) 0.0315(16) -0.0020(12) -0.0118(13) -0.0069(12)
C36 0.047(2) 0.0354(16) 0.0431(19) -0.0047(14) -0.0140(16) -0.0038(14)
C37 0.0318(17) 0.0447(17) 0.0382(19) 0.0004(13) -0.0059(15) 0.0001(14)
C38 0.0301(16) 0.0250(14) 0.0354(17) -0.0021(11) -0.0107(13) -0.0083(12)
C39 0.0272(16) 0.0314(15) 0.0341(17) -0.0045(12) -0.0065(13) -0.0064(12)
C40 0.0323(17) 0.0269(14) 0.0395(18) -0.0039(12) -0.0107(15) -0.0037(13)
C41 0.0385(19) 0.0363(17) 0.052(2) -0.0099(14) -0.0085(16) -0.0059(15)
C42 0.051(2) 0.0421(18) 0.075(3) -0.0195(16) -0.019(2) -0.0118(18)
C43 0.061(2) 0.0404(19) 0.067(3) -0.0123(16) -0.021(2) -0.0205(17)
C44 0.052(2) 0.0334(16) 0.050(2) -0.0039(14) -0.0206(17) -0.0133(14)
C45 0.0362(18) 0.0362(16) 0.0382(18) -0.0042(13) -0.0079(14) -0.0070(13)
C46 0.0360(17) 0.0303(15) 0.0309(16) -0.0041(12) -0.0092(14) -0.0057(12)
C47 0.0340(17) 0.0254(14) 0.0353(17) -0.0077(12) -0.0120(14) -0.0037(12)
C48 0.0338(17) 0.0289(14) 0.0360(18) -0.0036(12) -0.0106(14) -0.0047(12)
C49 0.0308(17) 0.0328(15) 0.044(2) -0.0011(12) -0.0072(14) -0.0072(14)
C50 0.0370(18) 0.0355(16) 0.043(2) -0.0035(13) -0.0144(16) -0.0021(14)
C51 0.046(2) 0.0411(17) 0.0356(19) -0.0091(14) -0.0176(16) 0.0027(14)
C52 0.0317(17) 0.0326(15) 0.0347(18) -0.0049(12) -0.0111(14) -0.0011(13)
C53 0.0426(19) 0.0457(18) 0.0372(19) 0.0100(14) -0.0078(15) -0.0088(14)
C54 0.049(2) 0.057(2) 0.058(2) 0.0109(17) -0.0210(19) -0.0021(18)
C55 0.0450(19) 0.0490(19) 0.0307(18) -0.0052(15) -0.0106(15) -0.0036(14)
C56 0.135(5) 0.091(4) 0.108(4) -0.057(3) 0.010(4) -0.045(3)
C57 0.165(5) 0.056(3) 0.077(3) -0.061(3) 0.017(3) -0.027(2)
C58 0.065(7) 0.051(7) 0.044(5) -0.013(6) -0.018(5) -0.009(4)
C59 0.042(5) 0.055(5) 0.092(7) -0.021(4) -0.021(5) 0.005(5)
C62 0.067(6) 0.062(5) 0.083(6) -0.011(5) -0.051(5) 0.002(5)
C63 0.093(12) 0.076(9) 0.134(14) 0.023(9) -0.053(11) -0.038(8)

loop_
_atom_type_symbol
_atom_type_scat_dispersion_real
_atom_type_scat_dispersion_imag
_atom_type_scat_source
C 0.0033 0.0016 'International Tables Vol C 4.2.6.8 and 6.1.1.4'
H 0.0000 0.0000 'International Tables Vol C 4.2.6.8 and 6.1.1.4'
Li -0.0003 0.0001 'International Tables Vol C 4.2.6.8 and 6.1.1.4'
N 0.0061 0.0033 'International Tables Vol C 4.2.6.8 and 6.1.1.4'
O 0.0106 0.0060 'International Tables Vol C 4.2.6.8 and 6.1.1.4'

loop_
_geom_angle_atom_site_label_1
_geom_angle_atom_site_label_2
_geom_angle_atom_site_label_3
_geom_angle_site_symmetry_1
_geom_angle_site_symmetry_3
_geom_angle
_geom_angle_publ_flag
C3 N1 C4 . . 115.8(2) no
C13 N2 C14 . . 122.3(2) no
C23 N3 C27 . . 120.7(3) no
C35 N4 C38 . . 105.6(2) no
C40 N5 C44 . . 118.6(3) no
C46 N6 C47 . . 120.6(2) no
C57 O1 C58 . . 130.7(6) no
C57 O1 C62 . . 97.6(6) no
C2 C1 H11 . . 109.446 no
C2 C1 H12 . . 109.615 no
H11 C1 H12 . . 109.476 no
C2 C1 H13 . . 109.339 no
H11 C1 H13 . . 109.476 no
H12 C1 H13 . . 109.476 no
C1 C2 C3 . . 106.2(2) no
C1 C2 C13 . . 104.9(3) no
C3 C2 C13 . . 114.8(3) no
C1 C2 C23 . . 110.3(3) no
C3 C2 C23 . . 108.9(2) no
C13 C2 C23 . . 111.5(2) no
C2 C3 N1 . . 116.2(2) no
C2 C3 H31 . . 107.856 no
N1 C3 H31 . . 107.572 no
C2 C3 H32 . . 107.739 no
N1 C3 H32 . . 107.888 no
H31 C3 H32 . . 109.467 no
N1 C4 C5 . . 119.2(2) no
N1 C4 C9 . . 124.4(3) no
C5 C4 C9 . . 116.3(3) no
C4 C5 C6 . . 121.8(3) no
C4 C5 C10 . . 120.6(2) no
C6 C5 C10 . . 117.7(3) no
C5 C6 C7 . . 121.9(3) no
C5 C6 H61 . . 118.912 no
C7 C6 H61 . . 119.160 no
C6 C7 C8 . . 116.7(3) no
C6 C7 C11 . . 120.9(3) no
C8 C7 C11 . . 122.3(3) no
C7 C8 C9 . . 123.8(3) no
C7 C8 H81 . . 118.020 no
C9 C8 H81 . . 118.135 no
C4 C9 C8 . . 119.3(3) no
C4 C9 C12 . . 122.2(3) no
C8 C9 C12 . . 118.4(3) no
C5 C10 H21 . . 104.472 no
C5 C10 H28 . . 110.553 no
H21 C10 H28 . . 110.838 no
C5 C10 H29 . . 110.748 no
H21 C10 H29 . . 114.436 no
H28 C10 H29 . . 105.877 no
C7 C11 H15 . . 117.562 no
C7 C11 H23 . . 109.217 no
H15 C11 H23 . . 103.878 no
C7 C11 H27 . . 108.389 no
H15 C11 H27 . . 116.128 no
H23 C11 H27 . . 99.862 no
C9 C12 H16 . . 111.273 no
C9 C12 H18 . . 108.312 no
H16 C12 H18 . . 105.104 no
C9 C12 H19 . . 112.757 no
H16 C12 H19 . . 103.679 no
H18 C12 H19 . . 115.387 no
C2 C13 N2 . . 117.8(3) no
C2 C13 H131 . . 107.901 no
N2 C13 H131 . . 107.427 no
C2 C13 H132 . . 107.130 no
N2 C13 H132 . . 106.950 no
H131 C13 H132 . . 109.467 no
N2 C14 C15 . . 115.7(2) no
N2 C14 C19 . . 130.6(3) no
C15 C14 C19 . . 113.7(2) no
C14 C15 C16 . . 123.3(3) no
C14 C15 C20 . . 119.1(2) no
C16 C15 C20 . . 117.5(3) no
C15 C16 C17 . . 122.5(3) no
C15 C16 H161 . . 118.754 no
C17 C16 H161 . . 118.765 no
C16 C17 C18 . . 115.6(3) no
C16 C17 C21 . . 122.1(3) no
C18 C17 C21 . . 122.3(3) no
C17 C18 C19 . . 124.8(3) no
C17 C18 H181 . . 117.857 no
C19 C18 H181 . . 117.376 no
C14 C19 C18 . . 120.0(3) no
C14 C19 C22 . . 124.6(2) no
C18 C19 C22 . . 115.4(3) no
C15 C20 H33 . . 111.311 no
C15 C20 H36 . . 105.509 no
H33 C20 H36 . . 114.811 no
C15 C20 H37 . . 109.936 no
H33 C20 H37 . . 102.833 no
H36 C20 H37 . . 112.531 no
C17 C21 H8 . . 108.560 no
C17 C21 H9 . . 111.728 no
H8 C21 H9 . . 101.456 no
C17 C21 H22 . . 106.811 no
H8 C21 H22 . . 111.941 no
H9 C21 H22 . . 116.180 no
C19 C22 H2 . . 114.440 no
C19 C22 H7 . . 101.608 no
H2 C22 H7 . . 113.884 no
C19 C22 H20 . . 107.382 no
H2 C22 H20 . . 108.913 no
H7 C22 H20 . . 110.282 no
C2 C23 N3 . . 115.3(2) no
C2 C23 C24 . . 124.7(3) no
N3 C23 C24 . . 120.0(3) no
C23 C24 C25 . . 119.1(3) no
C23 C24 H241 . . 120.173 no
C25 C24 H241 . . 120.773 no
C24 C25 C26 . . 120.4(3) no
C24 C25 H251 . . 119.507 no
C26 C25 H251 . . 120.074 no
C25 C26 C27 . . 118.2(3) no
C25 C26 H261 . . 121.011 no
C27 C26 H261 . . 120.744 no
C26 C27 N3 . . 121.3(3) no
C26 C27 C28 . . 124.7(3) no
N3 C27 C28 . . 114.0(2) no
C27 C28 C29 . . 112.7(2) no
C27 C28 C30 . . 111.6(2) no
C29 C28 C30 . . 107.4(2) no
C27 C28 C38 . . 111.6(2) no
C29 C28 C38 . . 114.0(2) no
C30 C28 C38 . . 98.6(2) no
C28 C29 H291 . . 109.328 no
C28 C29 H292 . . 109.616 no
H291 C29 H292 . . 109.475 no
C28 C29 H293 . . 109.456 no
H291 C29 H293 . . 109.476 no
H292 C29 H293 . . 109.476 no
C28 C30 C31 . . 129.7(3) no
C28 C30 C35 . . 107.9(2) no
C31 C30 C35 . . 121.9(3) no
C30 C31 C32 . . 120.3(3) no
C30 C31 H311 . . 119.736 no
C32 C31 H311 . . 119.946 no
C31 C32 C33 . . 117.5(3) no
C31 C32 C36 . . 120.9(3) no
C33 C32 C36 . . 121.6(3) no
C32 C33 C34 . . 123.7(3) no
C32 C33 H331 . . 118.299 no
C34 C33 H331 . . 117.999 no
C33 C34 C35 . . 117.5(3) no
C33 C34 C37 . . 121.6(3) no
C35 C34 C37 . . 120.9(3) no
C30 C35 C34 . . 119.0(3) no
C30 C35 N4 . . 114.1(2) no
C34 C35 N4 . . 126.9(2) no
C32 C36 H25 . . 110.027 no
C32 C36 H30 . . 113.047 no
H25 C36 H30 . . 113.529 no
C32 C36 H361 . . 106.537 no
H25 C36 H361 . . 106.592 no
H30 C36 H361 . . 106.592 no
C34 C37 H14 . . 109.350 no
C34 C37 H17 . . 117.537 no
H14 C37 H17 . . 101.091 no
C34 C37 H24 . . 109.678 no
H14 C37 H24 . . 118.077 no
H17 C37 H24 . . 101.108 no
N4 C38 C28 . . 105.9(2) no
N4 C38 C39 . . 116.2(2) no
C28 C38 C39 . . 119.0(2) no
N4 C38 H381 . . 104.737 no
C28 C38 H381 . . 104.926 no
C39 C38 H381 . . 104.631 no
C38 C39 C40 . . 115.8(2) no
C38 C39 C45 . . 107.2(2) no
C40 C39 C45 . . 110.0(2) no
C38 C39 C46 . . 110.3(2) no
C40 C39 C46 . . 108.7(2) no
C45 C39 C46 . . 104.1(2) no
C39 C40 N5 . . 117.4(2) no
C39 C40 C41 . . 122.3(3) no
N5 C40 C41 . . 120.2(3) no
C40 C41 C42 . . 120.1(3) no
C40 C41 H411 . . 119.683 no
C42 C41 H411 . . 120.255 no
C41 C42 C43 . . 119.3(3) no
C41 C42 H421 . . 120.416 no
C43 C42 H421 . . 120.315 no
C42 C43 C44 . . 118.1(3) no
C42 C43 H431 . . 120.785 no
C44 C43 H431 . . 121.118 no
C43 C44 N5 . . 123.6(3) no
C43 C44 H441 . . 118.411 no
N5 C44 H441 . . 117.944 no
C39 C45 H451 . . 109.124 no
C39 C45 H452 . . 109.650 no
H451 C45 H452 . . 109.475 no
C39 C45 H453 . . 109.625 no
H451 C45 H453 . . 109.477 no
H452 C45 H453 . . 109.475 no
C39 C46 N6 . . 115.0(2) no
C39 C46 H461 . . 108.127 no
N6 C46 H461 . . 108.328 no
C39 C46 H462 . . 107.732 no
N6 C46 H462 . . 108.089 no
H461 C46 H462 . . 109.467 no
N6 C47 C48 . . 115.0(3) no
N6 C47 C52 . . 129.0(3) no
C48 C47 C52 . . 116.0(3) no
C47 C48 C49 .. . 122.3(3) no
C47 C48 C53 . . 119.0(3) no
C49 C48 C53 . . 118.7(3) no
C48 C49 C50 . . 122.0(3) no
C48 C49 H491 . . 118.971 no
C50 C49 H491 . . 119.020 no
C49 C50 C51 . . 115.9(3) no
C49 C50 C54 . . 121.7(3) no
C51 C50 C54 . . 122.4(3) no
C50 C51 C52 . . 125.2(3) no
C50 C51 H511 . . 117.676 no
C52 C51 H511 . . 117.154 no
C47 C52 C51 . . 118.6(3) no
C47 C52 C55 . . 125.2(3) no
C51 C52 C55 . . 116.2(3) no
C48 C53 H34 . . 111.414 no
C48 C53 H35 . . 111.663 no
H34 C53 H35 . . 104.529 no
C48 C53 H38 . . 112.697 no
H34 C53 H38 . . 114.636 no
H35 C53 H38 . . 101.133 no
C50 C54 H3 . . 113.934 no
C50 C54 H541 . . 108.541 no
H3 C54 H541 . . 108.679 no
C50 C54 H542 . . 108.587 no
H3 C54 H542 . . 108.312 no
H541 C54 H542 . . 108.679 no
C52 C55 H4 . . 110.286 no
C52 C55 H5 . . 110.507 no
H4 C55 H5 . . 108.207 no
C52 C55 H6 . . 111.175 no
H4 C55 H6 . . 108.320 no
H5 C55 H6 . . 108.254 no
C57 C56 H561 . . 111.023 no
C57 C56 H562 . . 108.617 no
H561 C56 H562 . . 109.476 no
C57 C56 H563 . . 108.749 no
H561 C56 H563 . . 109.476 no
H562 C56 H563 . . 109.476 no
C56 C57 O1 . . 114.9(4) no
C56 C57 H571 . . 107.950 no
O1 C57 H571 . . 107.987 no
C56 C57 H572 . . 107.818 no
O1 C57 H572 . . 108.603 no
H571 C57 H572 . . 109.467 no
O1 C58 C59 . . 107.9(8) no
O1 C58 H581 . . 111.049 no
C59 C58 H581 . . 111.346 no
O1 C58 H582 . . 111.158 no
C59 C58 H582 . . 105.834 no
H581 C58 H582 . . 109.467 no
C58 C59 H591 . . 113.835 no
C58 C59 H592 . . 104.478 no
H591 C59 H592 . . 109.476 no
C58 C59 H593 . . 109.947 no
H591 C59 H593 . . 109.476 no
H592 C59 H593 . . 109.476 no
O1 C62 C63 . . 102.9(10) no
O1 C62 H621 . . 112.365 no
C63 C62 H621 . . 115.945 no
O1 C62 H622 . . 111.383 no
C63 C62 H622 . . 104.364 no
H621 C62 H622 . . 109.467 no
C62 C63 H631 . . 111.868 no
C62 C63 H632 . . 102.419 no
H631 C63 H632 . . 109.476 no
C62 C63 H633 . . 113.860 no
H631 C63 H633 . . 109.476 no
H632 C63 H633 . . 109.476 no
C60 O2 C64 2_765 2_765 137.69(2) no
C60 O2 O2 2_765 2_765 53.44(3) no
C64 O2 O2 2_765 2_765 102.91(3) no
C60 O2 C60 2_765 . 150.449(18) no
C64 O2 C60 2_765 . 39.05(2) no
O2 O2 C60 2_765 . 97.01(4) no
C60 O2 C64 2_765 . 31.049(14) no
C64 O2 C64 2_765 . 143.213(15) no
O2 O2 C64 2_765 . 40.300(13) no
C60 O2 C64 . . 126.18(3) no
O2 C60 O2 . 2_765 29.551(17) no
O2 C60 C65 . 2_765 147.255(17) no
O2 C60 C65 2_765 2_765 123.59(3) no
O2 C60 C64 . 2_765 40.746(16) no
O2 C60 C64 2_765 2_765 53.643(19) no
C65 C60 C64 2_765 2_765 115.40(3) no
O2 C60 C61 . . 119.78(3) no
O2 C60 C61 2_765 . 94.97(4) no
C65 C60 C61 2_765 . 28.684(13) no
C64 C60 C61 2_765 . 98.22(3) no
C60 C61 C65 . 2_765 30.627(18) no
O2 C64 O2 . 2_765 36.79(2) no
O2 C64 C60 . 2_765 95.31(3) no
O2 C64 C60 2_765 2_765 100.21(3) no
O2 C64 C65 . . 107.28(4) no
O2 C64 C65 2_765 . 127.64(2) no
C60 C64 C65 2_765 . 32.357(16) no
C64 C65 C60 . 2_765 32.240(13) no
C64 C65 C61 . 2_765 100.65(4) no
C60 C65 C61 2_765 2_765 120.69(3) no

loop_
_geom_bond_atom_site_label_1
_geom_bond_atom_site_label_2
_geom_bond_site_symmetry_2
_geom_bond_distance
_geom_bond_publ_flag
N1 C3 . 1.466(4) no
N1 C4 . 1.404(4) no
N2 C13 . 1.470(4) no
N2 C14 . 1.359(3) no
N3 C23 . 1.339(4) no
N3 C27 . 1.351(4) no
N4 C35 . 1.380(4) no
N4 C38 . 1.485(4) no
N5 C40 . 1.354(4) no
N5 C44 . 1.350(4) no
N6 C46 . 1.453(4) no
N6 C47 . 1.388(4) no
O1 C57 . 1.441(5) no
O1 C58 . 1.600(14) no
O1 C62 . 1.388(9) no
C1 C2 . 1.541(4) no
C1 H11 . 1.000 no
C1 H12 . 1.000 no
C1 H13 . 1.000 no
C2 C3 . 1.564(4) no
C2 C13 . 1.565(4) no
C2 C23 . 1.518(4) no
C3 H31 . 1.000 no
C3 H32 . 1.000 no
C4 C5 . 1.414(4) no
C4 C9 . 1.430(4) no
C5 C6 . 1.391(4) no
C5 C10 . 1.503(4) no
C6 C7 . 1.388(4) no
C6 H61 . 1.000 no
C7 C8 . 1.377(4) no
C7 C11 . 1.517(5) no
C8 C9 . 1.401(4) no
C8 H81 . 1.000 no
C9 C12 . 1.502(4) no
C10 H21 . 1.041 no
C10 H28 . 1.000 no
C10 H29 . 1.070 no
C11 H15 . 1.057 no
C11 H23 . 0.998 no
C11 H27 . 1.057 no
C12 H16 . 1.065 no
C12 H18 . 1.010 no
C12 H19 . 1.112 no
C13 H131 . 1.000 no
C13 H132 . 1.000 no
C14 C15 . 1.439(4) no
C14 C19 . 1.450(4) no
C15 C16 . 1.388(4) no
C15 C20 . 1.513(4) no
C16 C17 . 1.391(4) no
C16 H161 . 1.000 no
C17 C18 . 1.387(4) no
C17 C21 . 1.512(4) no
C18 C19 . 1.408(4) no
C18 H181 . 1.000 no
C19 C22 . 1.518(4) no
C20 H33 . 1.059 no
C20 H36 . 1.112 no
C20 H37 . 0.993 no
C21 H8 . 0.923 no
C21 H9 . 0.950 no
C21 H22 . 1.046 no
C22 H2 . 1.096 no
C22 H7 . 1.056 no
C22 H20 . 1.060 no
C23 C24 . 1.408(4) no
C24 C25 . 1.373(5) no
C24 H241 . 1.000 no
C25 C26 . 1.382(5) no
C25 H251 . 1.000 no
C26 C27 . 1.387(4) no
C26 H261 . 1.000 no
C27 C28 . 1.512(4) no
C28 C29 . 1.536(4) no
C28 C30 . 1.531(4) no
C28 C38 . 1.599(4) no
C29 H291 . 1.000 no
C29 H292 . 1.000 no
C29 H293 . 1.000 no
C30 C31 . 1.383(4) no
C30 C35 . 1.412(4) no
C31 C32 . 1.392(4) no
C31 H311 . 1.000 no
C32 C33 . 1.401(4) no
C32 C36 . 1.514(4) no
C33 C34 . 1.406(4) no
C33 H331 . 1.000 no
C34 C35 . 1.402(4) no
C34 C37 . 1.500(4) no
C36 H25 . 1.037 no
C36 H30 . 1.058 no
C36 H361 . 1.060 no
C37 H14 . 1.009 no
C37 H17 . 1.107 no
C37 H24 . 1.109 no
C38 C39 . 1.573(4) no
C38 H381 . 1.000 no
C39 C40 . 1.535(4) no
C39 C45 . 1.542(4) no
C39 C46 . 1.577(4) no
C40 C41 . 1.393(4) no
C41 C42 . 1.386(5) no
C41 H411 . 1.000 no
C42 C43 . 1.380(6) no
C42 H421 . 1.000 no
C43 C44 . 1.370(5) no
C43 H431 . 1.000 no
C44 H441 . 1.000 no
C45 H451 . 1.000 no
C45 H452 . 1.000 no
C45 H453 . 1.000 no
C46 H461 . 1.000 no
C46 H462 . 1.000 no
C47 C48 . 1.431(4) no
C47 C52 . 1.430(4) no
C48 C49 . 1.385(4) no
C48 C53 . 1.503(5) no
C49 C50 . 1.392(5) no
C49 H491 . 1.000 no
C50 C51 . 1.379(5) no
C50 C54 . 1.504(5) no
C51 C52 . 1.406(4) no
C51 H511 . 1.000 no
C52 C55 . 1.501(5) no
C53 H34 . 1.119 no
C53 H35 . 0.972 no
C53 H38 . 0.961 no
C54 H3 . 1.003 no
C54 H541 . 1.060 no
C54 H542 . 1.090 no
C55 H4 . 1.034 no
C55 H5 . 1.045 no
C55 H6 . 1.004 no
C56 C57 . 1.470(7) no
C56 H561 . 1.000 no
C56 H562 . 1.000 no
C56 H563 . 1.000 no
C57 H571 . 1.000 no
C57 H572 . 1.000 no
C58 C59 . 1.514(15) no
C58 H581 . 1.000 no
C58 H582 . 1.000 no
C59 H591 . 1.000 no
C59 H592 . 1.000 no
C59 H593 . 1.000 no
C62 C63 . 1.467(16) no
C62 H621 . 1.000 no
C62 H622 . 1.000 no
C63 H631 . 1.000 no
C63 H632 . 1.000 no
C63 H633 . 1.000 no
O2 C60 2_765 1.7553(7) no
O2 C64 2_765 0.9421(3) no
O2 O2 2_765 0.8722(3) no
O2 C60 . 1.4205(6) no
O2 C64 . 1.4197(3) no
C60 C65 2_765 0.9122(3) no
C60 C64 2_765 0.9092(3) no
C60 C61 . 1.5398(3) no
C61 C65 2_765 0.8594(3) no
C64 C65 . 1.5396(6) no
